data_1512019
loop_
_publ_author_name
'Reisberg, Solomon H.'
'Hurley, Harry J.'
'Mathers, Robert T.'
'Tanski, Joseph M.'
'Getzler, Yutan D. Y. L.'

_publ_contact_author 'Yutan Getzler'
_publ_section_title
;
 Lactide Cyclopolymerization Kinetics, X-ray Structure, and Solution
 Dynamics of (tBu-SalAmEE)Al and a Cautionary Tale Of Polymetalate
 Formation
;
_journal_issue 9
_journal_name_full Macromolecules
_journal_page_first 3273
_journal_paper_doi 10.1021/ma400046x
_journal_volume 46
_journal_year 2013
_chemical_formula_moiety 'C74 H122 Al4 N2 O8, 2(C7 H8)'
_chemical_formula_sum 'C88 H138 Al4 N2 O8'
_chemical_formula_weight 1459.92
_chemical_name_systematic
; 
 ? 
;
_space_group_IT_number 14
_symmetry_cell_setting monoclinic
_symmetry_space_group_name_Hall '-P 2ybc'
_symmetry_space_group_name_H-M 'P 1 21/c 1'
_atom_sites_solution_hydrogens geom
_atom_sites_solution_primary direct
_atom_sites_solution_secondary difmap
_audit_creation_method SHELXL-97
_cell_angle_alpha 90.00
_cell_angle_beta 106.3350(10)
_cell_angle_gamma 90.00
_cell_formula_units_Z 2
_cell_length_a 15.7323(7)
_cell_length_b 25.4667(11)
_cell_length_c 11.7586(5)
_cell_measurement_reflns_used 9902
_cell_measurement_temperature 125(2)
_cell_measurement_theta_max 30.42
_cell_measurement_theta_min 2.41
_cell_volume 4520.9(3)
_computing_cell_refinement 'Bruker SAINT'
_computing_data_collection 'Bruker APEX2'
_computing_data_reduction 'Bruker SAINT'
_computing_molecular_graphics 'Bruker SHELXTL'
_computing_publication_material 'Bruker SHELXTL'
_computing_structure_refinement 'SHELXL-97 (Sheldrick, 2008)'
_computing_structure_solution 'SHELXS-97 (Sheldrick, 2008)'
_diffrn_ambient_temperature 125(2)
_diffrn_measured_fraction_theta_full 0.999
_diffrn_measured_fraction_theta_max 0.999
_diffrn_measurement_device_type 'Bruker APEX-II CCD'
_diffrn_measurement_method '\f and \w scans'
_diffrn_radiation_monochromator graphite
_diffrn_radiation_source 'fine-focus sealed tube'
_diffrn_radiation_type MoK\a
_diffrn_radiation_wavelength 0.71073
_diffrn_reflns_av_R_equivalents 0.0450
_diffrn_reflns_av_sigmaI/netI 0.0362
_diffrn_reflns_limit_h_max 22
_diffrn_reflns_limit_h_min -22
_diffrn_reflns_limit_k_max 36
_diffrn_reflns_limit_k_min -36
_diffrn_reflns_limit_l_max 16
_diffrn_reflns_limit_l_min -16
_diffrn_reflns_number 72920
_diffrn_reflns_theta_full 30.52
_diffrn_reflns_theta_max 30.52
_diffrn_reflns_theta_min 1.57
_exptl_absorpt_coefficient_mu 0.102
_exptl_absorpt_correction_T_max 0.9898
_exptl_absorpt_correction_T_min 0.9699
_exptl_absorpt_correction_type empirical
_exptl_absorpt_process_details SADABS
_exptl_crystal_colour colorless
_exptl_crystal_density_diffrn 1.072
_exptl_crystal_density_method 'not measured'
_exptl_crystal_description block
_exptl_crystal_F_000 1592
_exptl_crystal_size_max 0.30
_exptl_crystal_size_mid 0.17
_exptl_crystal_size_min 0.10
_refine_diff_density_max 0.409
_refine_diff_density_min -0.231
_refine_diff_density_rms 0.047
_refine_ls_extinction_method none
_refine_ls_goodness_of_fit_ref 1.019
_refine_ls_hydrogen_treatment constr
_refine_ls_matrix_type full
_refine_ls_number_parameters 476
_refine_ls_number_reflns 13803
_refine_ls_number_restraints 0
_refine_ls_restrained_S_all 1.019
_refine_ls_R_factor_all 0.0709
_refine_ls_R_factor_gt 0.0445
_refine_ls_shift/su_max 0.002
_refine_ls_shift/su_mean 0.000
_refine_ls_structure_factor_coef Fsqd
_refine_ls_weighting_details 'calc w=1/[\s^2^(Fo^2^)+(0.0565P)^2^+1.2281P] where P=(Fo^2^+2Fc^2^)/3'
_refine_ls_weighting_scheme calc
_refine_ls_wR_factor_gt 0.1081
_refine_ls_wR_factor_ref 0.1230
_reflns_number_gt 9969
_reflns_number_total 13803
_reflns_threshold_expression >2sigma(I)
_cod_data_source_file ma400046x_si_002.cif
_cod_data_source_block yg1519al
_cod_depositor_comments
;
The following automatic conversions were performed:

'_symmetry_cell_setting' value 'Monoclinic' changed to 'monoclinic'
according to the built-in table from CIF Core dictionary named
'cif_core.dic' version 2.4.1 from 2010-06-29.

Automatic conversion script
Id: cif_fix_values 2281 2013-09-26 08:29:07Z andrius 
;
_cod_original_sg_symbol_Hall -P2ybc
_cod_original_sg_symbol_H-M P2(1)/c
_cod_database_code 1512019

loop_
_symmetry_equiv_pos_as_xyz
'x, y, z'
'-x, y+1/2, -z+1/2'
'-x, -y, -z'
'x, -y-1/2, z-1/2'

loop_
_atom_site_label
_atom_site_type_symbol
_atom_site_fract_x
_atom_site_fract_y
_atom_site_fract_z
_atom_site_U_iso_or_equiv
_atom_site_adp_type
_atom_site_occupancy
_atom_site_symmetry_multiplicity
_atom_site_calc_flag
_atom_site_refinement_flags
Al1 Al 0.88468(2) 0.537666(14) 0.26130(3) 0.01927(8) Uani 1 1 d .
Al2 Al 0.54828(2) 0.540406(14) 0.45406(3) 0.02045(8) Uani 1 1 d .
O1 O 0.81951(6) 0.57993(3) 0.15595(8) 0.02207(18) Uani 1 1 d .
O2 O 0.99674(6) 0.53854(3) 0.26813(8) 0.02382(19) Uani 1 1 d .
O3 O 0.69393(6) 0.52337(4) 0.48761(8) 0.02444(19) Uani 1 1 d .
O4 O 0.56405(6) 0.47535(4) 0.52503(9) 0.0271(2) Uani 1 1 d .
N N 0.88960(6) 0.58070(4) 0.40586(9) 0.0192(2) Uani 1 1 d .
C1 C 0.75744(8) 0.61362(5) 0.17392(10) 0.0189(2) Uani 1 1 d .
C2 C 0.67347(8) 0.61906(5) 0.09012(11) 0.0208(2) Uani 1 1 d .
C3 C 0.64848(9) 0.58693(5) -0.02500(11) 0.0271(3) Uani 1 1 d .
C4 C 0.65327(11) 0.52780(6) 0.00341(14) 0.0368(3) Uani 1 1 d .
H4A H 0.6141 0.5197 0.0528 0.055 Uiso 1 1 calc R
H4B H 0.7143 0.5183 0.0461 0.055 Uiso 1 1 calc R
H4C H 0.6345 0.5077 -0.0706 0.055 Uiso 1 1 calc R
C5 C 0.71183(11) 0.60061(6) -0.09883(12) 0.0367(3) Uani 1 1 d .
H5A H 0.7047 0.6377 -0.1219 0.055 Uiso 1 1 calc R
H5B H 0.6982 0.5786 -0.1701 0.055 Uiso 1 1 calc R
H5C H 0.7730 0.5943 -0.0516 0.055 Uiso 1 1 calc R
C6 C 0.55352(10) 0.59848(6) -0.10120(13) 0.0380(3) Uani 1 1 d .
H6A H 0.5477 0.6360 -0.1207 0.057 Uiso 1 1 calc R
H6B H 0.5115 0.5889 -0.0570 0.057 Uiso 1 1 calc R
H6C H 0.5409 0.5779 -0.1745 0.057 Uiso 1 1 calc R
C7 C 0.61426(8) 0.65429(5) 0.11786(11) 0.0224(2) Uani 1 1 d .
H7A H 0.5580 0.6587 0.0619 0.027 Uiso 1 1 calc R
C8 C 0.63237(8) 0.68359(5) 0.22276(11) 0.0212(2) Uani 1 1 d .
C9 C 0.56153(9) 0.71988(5) 0.24624(12) 0.0259(3) Uani 1 1 d .
C10 C 0.54110(10) 0.76416(6) 0.15480(14) 0.0344(3) Uani 1 1 d .
H10A H 0.5168 0.7493 0.0754 0.052 Uiso 1 1 calc R
H10B H 0.5957 0.7834 0.1581 0.052 Uiso 1 1 calc R
H10C H 0.4977 0.7882 0.1723 0.052 Uiso 1 1 calc R
C11 C 0.47657(10) 0.68860(6) 0.23858(17) 0.0420(4) Uani 1 1 d .
H11A H 0.4543 0.6733 0.1593 0.063 Uiso 1 1 calc R
H11B H 0.4316 0.7121 0.2538 0.063 Uiso 1 1 calc R
H11C H 0.4896 0.6605 0.2978 0.063 Uiso 1 1 calc R
C12 C 0.59243(12) 0.74493(7) 0.36933(14) 0.0410(4) Uani 1 1 d .
H12A H 0.6453 0.7663 0.3750 0.061 Uiso 1 1 calc R
H12B H 0.6066 0.7173 0.4297 0.061 Uiso 1 1 calc R
H12C H 0.5452 0.7672 0.3821 0.061 Uiso 1 1 calc R
C13 C 0.71576(8) 0.67751(5) 0.30218(11) 0.0212(2) Uani 1 1 d .
H13A H 0.7310 0.6972 0.3737 0.025 Uiso 1 1 calc R
C14 C 0.77745(8) 0.64302(5) 0.27877(11) 0.0197(2) Uani 1 1 d .
C15 C 0.86664(8) 0.63687(5) 0.36752(11) 0.0218(2) Uani 1 1 d .
H15A H 0.8680 0.6582 0.4383 0.026 Uiso 1 1 calc R
H15B H 0.9125 0.6508 0.3327 0.026 Uiso 1 1 calc R
C16 C 0.98450(8) 0.58011(5) 0.48306(11) 0.0219(2) Uani 1 1 d .
H16A H 0.9887 0.6018 0.5543 0.026 Uiso 1 1 calc R
H16B H 1.0006 0.5437 0.5100 0.026 Uiso 1 1 calc R
C17 C 1.05066(8) 0.60017(5) 0.42233(11) 0.0205(2) Uani 1 1 d .
C18 C 1.05494(8) 0.57734(5) 0.31529(11) 0.0208(2) Uani 1 1 d .
C19 C 1.11900(8) 0.59454(5) 0.26042(11) 0.0217(2) Uani 1 1 d .
C20 C 1.12639(9) 0.56899(5) 0.14470(12) 0.0267(3) Uani 1 1 d .
C21 C 1.04057(11) 0.57832(7) 0.04481(13) 0.0378(3) Uani 1 1 d .
H21A H 0.9901 0.5643 0.0686 0.057 Uiso 1 1 calc R
H21B H 1.0446 0.5605 -0.0274 0.057 Uiso 1 1 calc R
H21C H 1.0324 0.6161 0.0296 0.057 Uiso 1 1 calc R
C22 C 1.20331(11) 0.59198(6) 0.10396(14) 0.0361(3) Uani 1 1 d .
H22A H 1.1935 0.6296 0.0885 0.054 Uiso 1 1 calc R
H22B H 1.2065 0.5742 0.0313 0.054 Uiso 1 1 calc R
H22C H 1.2590 0.5867 0.1661 0.054 Uiso 1 1 calc R
C23 C 1.14305(10) 0.50961(5) 0.16312(14) 0.0326(3) Uani 1 1 d .
H23A H 1.0938 0.4935 0.1861 0.049 Uiso 1 1 calc R
H23B H 1.1983 0.5038 0.2258 0.049 Uiso 1 1 calc R
H23C H 1.1477 0.4937 0.0892 0.049 Uiso 1 1 calc R
C24 C 1.17532(8) 0.63523(5) 0.31612(12) 0.0235(2) Uani 1 1 d .
H24A H 1.2184 0.6474 0.2798 0.028 Uiso 1 1 calc R
C25 C 1.17192(8) 0.65897(5) 0.42187(12) 0.0240(3) Uani 1 1 d .
C26 C 1.23446(9) 0.70320(6) 0.48278(14) 0.0329(3) Uani 1 1 d .
C27 C 1.18074(13) 0.75093(7) 0.4995(2) 0.0543(5) Uani 1 1 d .
H27A H 1.1457 0.7638 0.4219 0.081 Uiso 1 1 calc R
H27B H 1.2210 0.7787 0.5404 0.081 Uiso 1 1 calc R
H27C H 1.1410 0.7410 0.5469 0.081 Uiso 1 1 calc R
C28 C 1.28951(11) 0.68409(8) 0.60668(16) 0.0464(4) Uani 1 1 d .
H28A H 1.3266 0.6543 0.5977 0.070 Uiso 1 1 calc R
H28B H 1.2495 0.6731 0.6527 0.070 Uiso 1 1 calc R
H28C H 1.3273 0.7128 0.6480 0.070 Uiso 1 1 calc R
C29 C 1.29931(12) 0.71906(7) 0.41353(17) 0.0463(4) Uani 1 1 d .
H29A H 1.2662 0.7313 0.3344 0.069 Uiso 1 1 calc R
H29B H 1.3357 0.6887 0.4061 0.069 Uiso 1 1 calc R
H29C H 1.3376 0.7474 0.4556 0.069 Uiso 1 1 calc R
C30 C 1.10818(8) 0.64046(5) 0.47376(11) 0.0229(2) Uani 1 1 d .
H30A H 1.1040 0.6557 0.5457 0.027 Uiso 1 1 calc R
C31 C 0.83395(8) 0.56035(5) 0.48081(11) 0.0238(3) Uani 1 1 d .
H31A H 0.8371 0.5856 0.5459 0.029 Uiso 1 1 calc R
H31B H 0.8594 0.5267 0.5171 0.029 Uiso 1 1 calc R
C32 C 0.73673(8) 0.55154(5) 0.41355(12) 0.0246(3) Uani 1 1 d .
H32A H 0.7070 0.5858 0.3907 0.030 Uiso 1 1 calc R
H32B H 0.7325 0.5312 0.3404 0.030 Uiso 1 1 calc R
C33 C 0.70296(9) 0.46716(5) 0.48713(14) 0.0309(3) Uani 1 1 d .
H33A H 0.7654 0.4565 0.5220 0.037 Uiso 1 1 calc R
H33B H 0.6819 0.4531 0.4055 0.037 Uiso 1 1 calc R
C34 C 0.64553(9) 0.44822(6) 0.56209(14) 0.0316(3) Uani 1 1 d .
H34A H 0.6355 0.4099 0.5518 0.038 Uiso 1 1 calc R
H34B H 0.6748 0.4554 0.6468 0.038 Uiso 1 1 calc R
C35 C 0.57884(10) 0.60538(5) 0.54569(13) 0.0299(3) Uani 1 1 d .
H35A H 0.5271 0.6286 0.5280 0.045 Uiso 1 1 calc R
H35B H 0.6276 0.6229 0.5244 0.045 Uiso 1 1 calc R
H35C H 0.5970 0.5971 0.6305 0.045 Uiso 1 1 calc R
C36 C 0.52585(9) 0.54001(6) 0.28081(12) 0.0303(3) Uani 1 1 d .
H36A H 0.4630 0.5470 0.2430 0.045 Uiso 1 1 calc R
H36B H 0.5415 0.5056 0.2554 0.045 Uiso 1 1 calc R
H36C H 0.5619 0.5672 0.2578 0.045 Uiso 1 1 calc R
C37 C 0.84443(9) 0.46528(5) 0.26298(12) 0.0272(3) Uani 1 1 d .
H37A H 0.8798 0.4424 0.2272 0.041 Uiso 1 1 calc R
H37B H 0.7819 0.4628 0.2177 0.041 Uiso 1 1 calc R
H37C H 0.8513 0.4543 0.3450 0.041 Uiso 1 1 calc R
C1S C 0.0823(2) 0.29493(9) 0.9217(3) 0.0941(10) Uani 1 1 d .
H1SA H 0.1358 0.3165 0.9336 0.141 Uiso 1 1 calc R
H1SB H 0.0731 0.2866 0.9988 0.141 Uiso 1 1 calc R
H1SC H 0.0311 0.3144 0.8735 0.141 Uiso 1 1 calc R
C2S C 0.09316(13) 0.24481(7) 0.85926(16) 0.0459(4) Uani 1 1 d .
C3S C 0.17561(12) 0.22782(8) 0.85543(15) 0.0489(4) Uani 1 1 d .
H3SA H 0.2265 0.2481 0.8927 0.059 Uiso 1 1 calc R
C4S C 0.18506(14) 0.18199(9) 0.79847(17) 0.0557(5) Uani 1 1 d .
H4SA H 0.2424 0.1708 0.7974 0.067 Uiso 1 1 calc R
C5S C 0.11231(16) 0.15224(8) 0.74310(17) 0.0564(5) Uani 1 1 d .
H5SA H 0.1192 0.1206 0.7039 0.068 Uiso 1 1 calc R
C6S C 0.02984(15) 0.16862(8) 0.74495(17) 0.0559(5) Uani 1 1 d .
H6SA H -0.0209 0.1484 0.7066 0.067 Uiso 1 1 calc R
C7S C 0.02044(13) 0.21460(8) 0.80273(17) 0.0499(4) Uani 1 1 d .
H7SA H -0.0370 0.2257 0.8036 0.060 Uiso 1 1 calc R

loop_
_atom_site_aniso_label
_atom_site_aniso_U_11
_atom_site_aniso_U_22
_atom_site_aniso_U_33
_atom_site_aniso_U_23
_atom_site_aniso_U_13
_atom_site_aniso_U_12
Al1 0.01542(16) 0.01878(17) 0.02274(18) -0.00144(14) 0.00395(13) 0.00025(13)
Al2 0.01851(17) 0.01804(17) 0.02521(19) 0.00320(14) 0.00681(14) -0.00202(13)
O1 0.0225(4) 0.0232(4) 0.0218(4) 0.0000(3) 0.0083(3) 0.0070(3)
O2 0.0161(4) 0.0227(4) 0.0323(5) -0.0078(4) 0.0063(3) -0.0016(3)
O3 0.0192(4) 0.0225(4) 0.0337(5) 0.0060(4) 0.0107(4) -0.0001(3)
O4 0.0179(4) 0.0219(4) 0.0432(6) 0.0116(4) 0.0113(4) 0.0027(3)
N 0.0139(4) 0.0218(5) 0.0215(5) 0.0009(4) 0.0042(4) -0.0012(4)
C1 0.0204(5) 0.0182(5) 0.0199(6) 0.0022(4) 0.0086(4) 0.0024(4)
C2 0.0229(6) 0.0212(6) 0.0182(5) 0.0014(4) 0.0058(4) 0.0014(4)
C3 0.0312(7) 0.0270(6) 0.0197(6) -0.0015(5) 0.0015(5) 0.0066(5)
C4 0.0441(9) 0.0265(7) 0.0312(7) -0.0061(6) -0.0034(6) 0.0030(6)
C5 0.0478(9) 0.0430(9) 0.0202(6) 0.0007(6) 0.0109(6) 0.0131(7)
C6 0.0366(8) 0.0393(8) 0.0294(7) -0.0050(6) -0.0049(6) 0.0076(6)
C7 0.0213(6) 0.0242(6) 0.0219(6) 0.0054(5) 0.0065(5) 0.0038(5)
C8 0.0245(6) 0.0197(6) 0.0224(6) 0.0055(4) 0.0113(5) 0.0056(4)
C9 0.0294(7) 0.0255(6) 0.0272(6) 0.0077(5) 0.0152(5) 0.0104(5)
C10 0.0389(8) 0.0331(7) 0.0374(8) 0.0153(6) 0.0206(6) 0.0174(6)
C11 0.0355(8) 0.0380(8) 0.0631(11) 0.0109(8) 0.0314(8) 0.0105(7)
C12 0.0558(10) 0.0392(8) 0.0327(8) 0.0029(6) 0.0205(7) 0.0255(7)
C13 0.0258(6) 0.0193(5) 0.0199(6) 0.0001(4) 0.0090(5) 0.0020(5)
C14 0.0198(5) 0.0192(5) 0.0205(6) 0.0007(4) 0.0060(4) 0.0001(4)
C15 0.0205(6) 0.0192(6) 0.0245(6) -0.0021(4) 0.0044(5) -0.0001(4)
C16 0.0147(5) 0.0268(6) 0.0222(6) 0.0008(5) 0.0022(4) -0.0019(4)
C17 0.0151(5) 0.0222(6) 0.0240(6) -0.0003(5) 0.0051(4) -0.0003(4)
C18 0.0150(5) 0.0198(6) 0.0263(6) -0.0012(5) 0.0039(4) 0.0022(4)
C19 0.0195(5) 0.0212(6) 0.0243(6) 0.0001(5) 0.0062(5) 0.0038(4)
C20 0.0273(6) 0.0274(7) 0.0275(7) -0.0041(5) 0.0112(5) 0.0033(5)
C21 0.0385(8) 0.0472(9) 0.0259(7) -0.0054(6) 0.0058(6) 0.0077(7)
C22 0.0426(8) 0.0367(8) 0.0362(8) -0.0032(6) 0.0230(7) -0.0008(6)
C23 0.0295(7) 0.0269(7) 0.0445(8) -0.0087(6) 0.0152(6) 0.0023(5)
C24 0.0203(6) 0.0222(6) 0.0299(7) 0.0013(5) 0.0101(5) -0.0003(5)
C25 0.0193(6) 0.0217(6) 0.0308(7) -0.0030(5) 0.0065(5) -0.0029(5)
C26 0.0273(7) 0.0297(7) 0.0441(8) -0.0107(6) 0.0142(6) -0.0109(6)
C27 0.0486(10) 0.0298(8) 0.0871(15) -0.0203(9) 0.0235(10) -0.0081(7)
C28 0.0357(8) 0.0554(11) 0.0444(9) -0.0121(8) 0.0053(7) -0.0198(8)
C29 0.0458(9) 0.0411(9) 0.0580(11) -0.0094(8) 0.0244(8) -0.0224(7)
C30 0.0188(6) 0.0254(6) 0.0243(6) -0.0039(5) 0.0059(5) -0.0021(5)
C31 0.0183(6) 0.0301(7) 0.0241(6) -0.0006(5) 0.0078(5) -0.0038(5)
C32 0.0164(5) 0.0278(6) 0.0308(7) 0.0052(5) 0.0085(5) -0.0027(5)
C33 0.0224(6) 0.0233(6) 0.0497(9) 0.0081(6) 0.0145(6) 0.0044(5)
C34 0.0199(6) 0.0278(7) 0.0483(9) 0.0155(6) 0.0116(6) 0.0050(5)
C35 0.0339(7) 0.0270(7) 0.0288(7) -0.0002(5) 0.0090(6) -0.0013(5)
C36 0.0294(7) 0.0306(7) 0.0288(7) -0.0015(6) 0.0048(5) -0.0027(5)
C37 0.0250(6) 0.0230(6) 0.0304(7) -0.0001(5) 0.0028(5) -0.0018(5)
C1S 0.155(3) 0.0498(13) 0.107(2) -0.0201(14) 0.086(2) -0.0128(16)
C2S 0.0643(12) 0.0380(9) 0.0447(9) 0.0017(7) 0.0307(9) -0.0010(8)
C3S 0.0461(10) 0.0674(12) 0.0342(9) 0.0060(8) 0.0129(7) -0.0077(9)
C4S 0.0541(11) 0.0750(14) 0.0426(10) 0.0162(10) 0.0213(9) 0.0276(10)
C5S 0.0886(16) 0.0448(10) 0.0428(10) 0.0027(8) 0.0303(11) 0.0114(10)
C6S 0.0676(13) 0.0602(12) 0.0395(10) -0.0031(9) 0.0144(9) -0.0201(10)
C7S 0.0434(10) 0.0596(12) 0.0520(11) 0.0093(9) 0.0222(8) 0.0046(8)

loop_
_atom_type_symbol
_atom_type_description
_atom_type_scat_dispersion_real
_atom_type_scat_dispersion_imag
_atom_type_scat_source
C C 0.0033 0.0016 'International Tables Vol C Tables 4.2.6.8 and 6.1.1.4'
H H 0.0000 0.0000 'International Tables Vol C Tables 4.2.6.8 and 6.1.1.4'
N N 0.0061 0.0033 'International Tables Vol C Tables 4.2.6.8 and 6.1.1.4'
O O 0.0106 0.0060 'International Tables Vol C Tables 4.2.6.8 and 6.1.1.4'
Al Al 0.0645 0.0514 'International Tables Vol C Tables 4.2.6.8 and 6.1.1.4'

loop_
_geom_angle_atom_site_label_1
_geom_angle_atom_site_label_2
_geom_angle_atom_site_label_3
_geom_angle
_geom_angle_site_symmetry_1
_geom_angle_site_symmetry_3
O1 Al1 O2 114.24(5) . .
O1 Al1 C37 117.62(5) . .
O2 Al1 C37 109.80(5) . .
O1 Al1 N 98.04(4) . .
O2 Al1 N 99.01(4) . .
C37 Al1 N 116.30(5) . .
O4 Al2 O4 76.25(4) . 3_666
O4 Al2 C35 122.01(6) . .
O4 Al2 C35 101.59(6) 3_666 .
O4 Al2 C36 115.27(6) . .
O4 Al2 C36 103.36(5) 3_666 .
C35 Al2 C36 121.24(6) . .
O4 Al2 O3 75.32(4) . .
O4 Al2 O3 151.12(4) 3_666 .
C35 Al2 O3 89.21(5) . .
C36 Al2 O3 93.31(5) . .
O4 Al2 Al2 38.78(3) . 3_666
O4 Al2 Al2 37.47(3) 3_666 3_666
C35 Al2 Al2 117.49(5) . 3_666
C36 Al2 Al2 114.61(5) . 3_666
O3 Al2 Al2 113.94(3) . 3_666
C1 O1 Al1 125.75(8) . .
C18 O2 Al1 125.92(8) . .
C32 O3 C33 115.57(10) . .
C32 O3 Al2 115.15(7) . .
C33 O3 Al2 106.70(7) . .
C34 O4 Al2 125.10(8) . .
C34 O4 Al2 130.92(8) . 3_666
Al2 O4 Al2 103.75(4) . 3_666
C31 N C15 111.86(10) . .
C31 N C16 106.54(9) . .
C15 N C16 107.50(9) . .
C31 N Al1 114.82(8) . .
C15 N Al1 108.37(7) . .
C16 N Al1 107.42(7) . .
O1 C1 C14 118.71(11) . .
O1 C1 C2 121.59(11) . .
C14 C1 C2 119.70(11) . .
C7 C2 C1 116.97(11) . .
C7 C2 C3 121.75(11) . .
C1 C2 C3 121.27(11) . .
C5 C3 C2 109.37(12) . .
C5 C3 C6 107.81(12) . .
C2 C3 C6 112.17(11) . .
C5 C3 C4 110.17(12) . .
C2 C3 C4 110.20(11) . .
C6 C3 C4 107.07(12) . .
C3 C4 H4A 109.5 . .
C3 C4 H4B 109.5 . .
H4A C4 H4B 109.5 . .
C3 C4 H4C 109.5 . .
H4A C4 H4C 109.5 . .
H4B C4 H4C 109.5 . .
C3 C5 H5A 109.5 . .
C3 C5 H5B 109.5 . .
H5A C5 H5B 109.5 . .
C3 C5 H5C 109.5 . .
H5A C5 H5C 109.5 . .
H5B C5 H5C 109.5 . .
C3 C6 H6A 109.5 . .
C3 C6 H6B 109.5 . .
H6A C6 H6B 109.5 . .
C3 C6 H6C 109.5 . .
H6A C6 H6C 109.5 . .
H6B C6 H6C 109.5 . .
C2 C7 C8 124.34(11) . .
C2 C7 H7A 117.8 . .
C8 C7 H7A 117.8 . .
C13 C8 C7 116.91(11) . .
C13 C8 C9 122.95(11) . .
C7 C8 C9 120.14(11) . .
C10 C9 C12 107.81(12) . .
C10 C9 C8 109.76(10) . .
C12 C9 C8 111.61(11) . .
C10 C9 C11 109.51(12) . .
C12 C9 C11 108.12(12) . .
C8 C9 C11 109.97(11) . .
C9 C10 H10A 109.5 . .
C9 C10 H10B 109.5 . .
H10A C10 H10B 109.5 . .
C9 C10 H10C 109.5 . .
H10A C10 H10C 109.5 . .
H10B C10 H10C 109.5 . .
C9 C11 H11A 109.5 . .
C9 C11 H11B 109.5 . .
H11A C11 H11B 109.5 . .
C9 C11 H11C 109.5 . .
H11A C11 H11C 109.5 . .
H11B C11 H11C 109.5 . .
C9 C12 H12A 109.5 . .
C9 C12 H12B 109.5 . .
H12A C12 H12B 109.5 . .
C9 C12 H12C 109.5 . .
H12A C12 H12C 109.5 . .
H12B C12 H12C 109.5 . .
C8 C13 C14 121.10(11) . .
C8 C13 H13A 119.5 . .
C14 C13 H13A 119.5 . .
C13 C14 C1 120.96(11) . .
C13 C14 C15 119.67(11) . .
C1 C14 C15 119.37(11) . .
C14 C15 N 113.80(10) . .
C14 C15 H15A 108.8 . .
N C15 H15A 108.8 . .
C14 C15 H15B 108.8 . .
N C15 H15B 108.8 . .
H15A C15 H15B 107.7 . .
C17 C16 N 114.12(10) . .
C17 C16 H16A 108.7 . .
N C16 H16A 108.7 . .
C17 C16 H16B 108.7 . .
N C16 H16B 108.7 . .
H16A C16 H16B 107.6 . .
C30 C17 C18 120.41(11) . .
C30 C17 C16 119.75(11) . .
C18 C17 C16 119.83(11) . .
O2 C18 C17 118.11(11) . .
O2 C18 C19 121.78(11) . .
C17 C18 C19 120.10(11) . .
C24 C19 C18 117.08(11) . .
C24 C19 C20 122.01(11) . .
C18 C19 C20 120.90(11) . .
C22 C20 C21 107.58(12) . .
C22 C20 C23 107.47(11) . .
C21 C20 C23 109.71(12) . .
C22 C20 C19 112.06(11) . .
C21 C20 C19 109.93(11) . .
C23 C20 C19 110.02(11) . .
C20 C21 H21A 109.5 . .
C20 C21 H21B 109.5 . .
H21A C21 H21B 109.5 . .
C20 C21 H21C 109.5 . .
H21A C21 H21C 109.5 . .
H21B C21 H21C 109.5 . .
C20 C22 H22A 109.5 . .
C20 C22 H22B 109.5 . .
H22A C22 H22B 109.5 . .
C20 C22 H22C 109.5 . .
H22A C22 H22C 109.5 . .
H22B C22 H22C 109.5 . .
C20 C23 H23A 109.5 . .
C20 C23 H23B 109.5 . .
H23A C23 H23B 109.5 . .
C20 C23 H23C 109.5 . .
H23A C23 H23C 109.5 . .
H23B C23 H23C 109.5 . .
C25 C24 C19 123.98(12) . .
C25 C24 H24A 118.0 . .
C19 C24 H24A 118.0 . .
C30 C25 C24 117.09(11) . .
C30 C25 C26 119.31(12) . .
C24 C25 C26 123.59(12) . .
C27 C26 C29 109.59(14) . .
C27 C26 C25 109.86(12) . .
C29 C26 C25 112.46(12) . .
C27 C26 C28 108.22(15) . .
C29 C26 C28 107.68(13) . .
C25 C26 C28 108.91(12) . .
C26 C27 H27A 109.5 . .
C26 C27 H27B 109.5 . .
H27A C27 H27B 109.5 . .
C26 C27 H27C 109.5 . .
H27A C27 H27C 109.5 . .
H27B C27 H27C 109.5 . .
C26 C28 H28A 109.5 . .
C26 C28 H28B 109.5 . .
H28A C28 H28B 109.5 . .
C26 C28 H28C 109.5 . .
H28A C28 H28C 109.5 . .
H28B C28 H28C 109.5 . .
C26 C29 H29A 109.5 . .
C26 C29 H29B 109.5 . .
H29A C29 H29B 109.5 . .
C26 C29 H29C 109.5 . .
H29A C29 H29C 109.5 . .
H29B C29 H29C 109.5 . .
C17 C30 C25 121.32(12) . .
C17 C30 H30A 119.3 . .
C25 C30 H30A 119.3 . .
N C31 C32 114.31(10) . .
N C31 H31A 108.7 . .
C32 C31 H31A 108.7 . .
N C31 H31B 108.7 . .
C32 C31 H31B 108.7 . .
H31A C31 H31B 107.6 . .
O3 C32 C31 109.38(10) . .
O3 C32 H32A 109.8 . .
C31 C32 H32A 109.8 . .
O3 C32 H32B 109.8 . .
C31 C32 H32B 109.8 . .
H32A C32 H32B 108.2 . .
O3 C33 C34 103.87(11) . .
O3 C33 H33A 111.0 . .
C34 C33 H33A 111.0 . .
O3 C33 H33B 111.0 . .
C34 C33 H33B 111.0 . .
H33A C33 H33B 109.0 . .
O4 C34 C33 107.71(11) . .
O4 C34 H34A 110.2 . .
C33 C34 H34A 110.2 . .
O4 C34 H34B 110.2 . .
C33 C34 H34B 110.2 . .
H34A C34 H34B 108.5 . .
Al2 C35 H35A 109.5 . .
Al2 C35 H35B 109.5 . .
H35A C35 H35B 109.5 . .
Al2 C35 H35C 109.5 . .
H35A C35 H35C 109.5 . .
H35B C35 H35C 109.5 . .
Al2 C36 H36A 109.5 . .
Al2 C36 H36B 109.5 . .
H36A C36 H36B 109.5 . .
Al2 C36 H36C 109.5 . .
H36A C36 H36C 109.5 . .
H36B C36 H36C 109.5 . .
Al1 C37 H37A 109.5 . .
Al1 C37 H37B 109.5 . .
H37A C37 H37B 109.5 . .
Al1 C37 H37C 109.5 . .
H37A C37 H37C 109.5 . .
H37B C37 H37C 109.5 . .
C2S C1S H1SA 109.5 . .
C2S C1S H1SB 109.5 . .
H1SA C1S H1SB 109.5 . .
C2S C1S H1SC 109.5 . .
H1SA C1S H1SC 109.5 . .
H1SB C1S H1SC 109.5 . .
C3S C2S C7S 117.89(17) . .
C3S C2S C1S 121.2(2) . .
C7S C2S C1S 120.9(2) . .
C4S C3S C2S 120.90(18) . .
C4S C3S H3SA 119.5 . .
C2S C3S H3SA 119.5 . .
C5S C4S C3S 120.60(18) . .
C5S C4S H4SA 119.7 . .
C3S C4S H4SA 119.7 . .
C6S C5S C4S 119.43(18) . .
C6S C5S H5SA 120.3 . .
C4S C5S H5SA 120.3 . .
C5S C6S C7S 119.92(19) . .
C5S C6S H6SA 120.0 . .
C7S C6S H6SA 120.0 . .
C6S C7S C2S 121.24(18) . .
C6S C7S H7SA 119.4 . .
C2S C7S H7SA 119.4 . .

loop_
_geom_bond_atom_site_label_1
_geom_bond_atom_site_label_2
_geom_bond_distance
_geom_bond_site_symmetry_2
Al1 O1 1.7407(9) .
Al1 O2 1.7423(9) .
Al1 C37 1.9511(13) .
Al1 N 2.0055(11) .
Al2 O4 1.8403(10) .
Al2 O4 1.8945(9) 3_666
Al2 C35 1.9593(14) .
Al2 C36 1.9673(15) .
Al2 O3 2.2552(9) .
Al2 Al2 2.9383(7) 3_666
O1 C1 1.3604(14) .
O2 C18 1.3551(14) .
O3 C32 1.4340(15) .
O3 C33 1.4387(16) .
O4 C34 1.4128(15) .
O4 Al2 1.8945(9) 3_666
N C31 1.4987(15) .
N C15 1.5126(16) .
N C16 1.5137(15) .
C1 C14 1.4004(17) .
C1 C2 1.4153(17) .
C2 C7 1.3965(17) .
C2 C3 1.5353(17) .
C3 C5 1.535(2) .
C3 C6 1.5389(19) .
C3 C4 1.540(2) .
C4 H4A 0.9800 .
C4 H4B 0.9800 .
C4 H4C 0.9800 .
C5 H5A 0.9800 .
C5 H5B 0.9800 .
C5 H5C 0.9800 .
C6 H6A 0.9800 .
C6 H6B 0.9800 .
C6 H6C 0.9800 .
C7 C8 1.4006(18) .
C7 H7A 0.9500 .
C8 C13 1.3886(18) .
C8 C9 1.5315(17) .
C9 C10 1.5286(18) .
C9 C12 1.531(2) .
C9 C11 1.537(2) .
C10 H10A 0.9800 .
C10 H10B 0.9800 .
C10 H10C 0.9800 .
C11 H11A 0.9800 .
C11 H11B 0.9800 .
C11 H11C 0.9800 .
C12 H12A 0.9800 .
C12 H12B 0.9800 .
C12 H12C 0.9800 .
C13 C14 1.3926(16) .
C13 H13A 0.9500 .
C14 C15 1.5028(17) .
C15 H15A 0.9900 .
C15 H15B 0.9900 .
C16 C17 1.5074(17) .
C16 H16A 0.9900 .
C16 H16B 0.9900 .
C17 C30 1.3890(17) .
C17 C18 1.4052(17) .
C18 C19 1.4106(17) .
C19 C24 1.4005(18) .
C19 C20 1.5419(18) .
C20 C22 1.537(2) .
C20 C21 1.538(2) .
C20 C23 1.5397(19) .
C21 H21A 0.9800 .
C21 H21B 0.9800 .
C21 H21C 0.9800 .
C22 H22A 0.9800 .
C22 H22B 0.9800 .
C22 H22C 0.9800 .
C23 H23A 0.9800 .
C23 H23B 0.9800 .
C23 H23C 0.9800 .
C24 C25 1.3971(18) .
C24 H24A 0.9500 .
C25 C30 1.3944(17) .
C25 C26 1.5340(18) .
C26 C27 1.525(2) .
C26 C29 1.528(2) .
C26 C28 1.549(2) .
C27 H27A 0.9800 .
C27 H27B 0.9800 .
C27 H27C 0.9800 .
C28 H28A 0.9800 .
C28 H28B 0.9800 .
C28 H28C 0.9800 .
C29 H29A 0.9800 .
C29 H29B 0.9800 .
C29 H29C 0.9800 .
C30 H30A 0.9500 .
C31 C32 1.5280(17) .
C31 H31A 0.9900 .
C31 H31B 0.9900 .
C32 H32A 0.9900 .
C32 H32B 0.9900 .
C33 C34 1.5078(19) .
C33 H33A 0.9900 .
C33 H33B 0.9900 .
C34 H34A 0.9900 .
C34 H34B 0.9900 .
C35 H35A 0.9800 .
C35 H35B 0.9800 .
C35 H35C 0.9800 .
C36 H36A 0.9800 .
C36 H36B 0.9800 .
C36 H36C 0.9800 .
C37 H37A 0.9800 .
C37 H37B 0.9800 .
C37 H37C 0.9800 .
C1S C2S 1.506(3) .
C1S H1SA 0.9800 .
C1S H1SB 0.9800 .
C1S H1SC 0.9800 .
C2S C3S 1.380(3) .
C2S C7S 1.384(3) .
C3S C4S 1.374(3) .
C3S H3SA 0.9500 .
C4S C5S 1.374(3) .
C4S H4SA 0.9500 .
C5S C6S 1.369(3) .
C5S H5SA 0.9500 .
C6S C7S 1.382(3) .
C6S H6SA 0.9500 .
C7S H7SA 0.9500 .

loop_
_geom_torsion_atom_site_label_1
_geom_torsion_atom_site_label_2
_geom_torsion_atom_site_label_3
_geom_torsion_atom_site_label_4
_geom_torsion
_geom_torsion_site_symmetry_1
_geom_torsion_site_symmetry_4
O2 Al1 O1 C1 -133.16(9) . .
C37 Al1 O1 C1 95.93(11) . .
N Al1 O1 C1 -29.45(10) . .
O1 Al1 O2 C18 73.83(11) . .
C37 Al1 O2 C18 -151.54(10) . .
N Al1 O2 C18 -29.27(11) . .
O4 Al2 O3 C32 157.17(9) . .
O4 Al2 O3 C32 167.62(10) 3_666 .
C35 Al2 O3 C32 -79.35(9) . .
C36 Al2 O3 C32 41.89(9) . .
Al2 Al2 O3 C32 160.72(8) 3_666 .
O4 Al2 O3 C33 27.47(9) . .
O4 Al2 O3 C33 37.93(14) 3_666 .
C35 Al2 O3 C33 150.95(9) . .
C36 Al2 O3 C33 -87.80(9) . .
Al2 Al2 O3 C33 31.02(9) 3_666 .
O4 Al2 O4 C34 -175.05(14) 3_666 .
C35 Al2 O4 C34 -79.83(13) . .
C36 Al2 O4 C34 86.46(13) . .
O3 Al2 O4 C34 -0.23(11) . .
Al2 Al2 O4 C34 -175.05(14) 3_666 .
O4 Al2 O4 Al2 0.0 3_666 3_666
C35 Al2 O4 Al2 95.22(7) . 3_666
C36 Al2 O4 Al2 -98.49(6) . 3_666
O3 Al2 O4 Al2 174.82(6) . 3_666
O1 Al1 N C31 106.10(8) . .
O2 Al1 N C31 -137.65(8) . .
C37 Al1 N C31 -20.21(10) . .
O1 Al1 N C15 -19.76(8) . .
O2 Al1 N C15 96.49(8) . .
C37 Al1 N C15 -146.07(8) . .
O1 Al1 N C16 -135.62(7) . .
O2 Al1 N C16 -19.37(8) . .
C37 Al1 N C16 98.07(8) . .
Al1 O1 C1 C14 43.27(15) . .
Al1 O1 C1 C2 -136.03(10) . .
O1 C1 C2 C7 179.28(11) . .
C14 C1 C2 C7 -0.01(17) . .
O1 C1 C2 C3 0.23(18) . .
C14 C1 C2 C3 -179.07(11) . .
C7 C2 C3 C5 119.40(13) . .
C1 C2 C3 C5 -61.59(15) . .
C7 C2 C3 C6 -0.16(18) . .
C1 C2 C3 C6 178.85(12) . .
C7 C2 C3 C4 -119.35(14) . .
C1 C2 C3 C4 59.66(16) . .
C1 C2 C7 C8 -0.85(19) . .
C3 C2 C7 C8 178.20(12) . .
C2 C7 C8 C13 1.44(19) . .
C2 C7 C8 C9 -178.03(12) . .
C13 C8 C9 C10 115.77(14) . .
C7 C8 C9 C10 -64.79(16) . .
C13 C8 C9 C12 -3.69(18) . .
C7 C8 C9 C12 175.75(12) . .
C13 C8 C9 C11 -123.69(14) . .
C7 C8 C9 C11 55.75(16) . .
C7 C8 C13 C14 -1.18(18) . .
C9 C8 C13 C14 178.28(11) . .
C8 C13 C14 C1 0.41(18) . .
C8 C13 C14 C15 -179.14(11) . .
O1 C1 C14 C13 -179.10(11) . .
C2 C1 C14 C13 0.21(18) . .
O1 C1 C14 C15 0.45(17) . .
C2 C1 C14 C15 179.77(11) . .
C13 C14 C15 N 125.26(12) . .
C1 C14 C15 N -54.30(15) . .
C31 N C15 C14 -69.92(13) . .
C16 N C15 C14 173.46(10) . .
Al1 N C15 C14 57.65(11) . .
C31 N C16 C17 -179.26(10) . .
C15 N C16 C17 -59.20(13) . .
Al1 N C16 C17 57.23(11) . .
N C16 C17 C30 125.75(12) . .
N C16 C17 C18 -55.48(15) . .
Al1 O2 C18 C17 41.78(15) . .
Al1 O2 C18 C19 -138.79(10) . .
C30 C17 C18 O2 -179.32(11) . .
C16 C17 C18 O2 1.93(17) . .
C30 C17 C18 C19 1.24(18) . .
C16 C17 C18 C19 -177.52(11) . .
O2 C18 C19 C24 179.40(11) . .
C17 C18 C19 C24 -1.17(17) . .
O2 C18 C19 C20 -1.05(18) . .
C17 C18 C19 C20 178.37(11) . .
C24 C19 C20 C22 2.25(18) . .
C18 C19 C20 C22 -177.28(12) . .
C24 C19 C20 C21 -117.33(14) . .
C18 C19 C20 C21 63.14(16) . .
C24 C19 C20 C23 121.75(13) . .
C18 C19 C20 C23 -57.78(15) . .
C18 C19 C24 C25 0.56(19) . .
C20 C19 C24 C25 -178.99(12) . .
C19 C24 C25 C30 0.03(19) . .
C19 C24 C25 C26 179.43(13) . .
C30 C25 C26 C27 -57.04(19) . .
C24 C25 C26 C27 123.57(16) . .
C30 C25 C26 C29 -179.39(14) . .
C24 C25 C26 C29 1.2(2) . .
C30 C25 C26 C28 61.33(17) . .
C24 C25 C26 C28 -118.06(15) . .
C18 C17 C30 C25 -0.63(19) . .
C16 C17 C30 C25 178.13(12) . .
C24 C25 C30 C17 -0.01(19) . .
C26 C25 C30 C17 -179.43(12) . .
C15 N C31 C32 70.02(13) . .
C16 N C31 C32 -172.78(11) . .
Al1 N C31 C32 -54.01(13) . .
C33 O3 C32 C31 -84.56(14) . .
Al2 O3 C32 C31 150.23(8) . .
N C31 C32 O3 169.51(10) . .
C32 O3 C33 C34 -174.99(11) . .
Al2 O3 C33 C34 -45.53(12) . .
Al2 O4 C34 C33 -25.86(17) . .
Al2 O4 C34 C33 160.50(10) 3_666 .
O3 C33 C34 O4 46.19(15) . .
C7S C2S C3S C4S -0.8(3) . .
C1S C2S C3S C4S 179.88(19) . .
C2S C3S C4S C5S 0.5(3) . .
C3S C4S C5S C6S 0.0(3) . .
C4S C5S C6S C7S -0.3(3) . .
C5S C6S C7S C2S 0.1(3) . .
C3S C2S C7S C6S 0.5(3) . .
C1S C2S C7S C6S 179.8(2) . .
